data_2002842
loop_
_publ_author_name
'Sfreddo, O'
'Mueller-Buschbaum, Hk'

_publ_section_title
;
Weitere Verbindungen zum Ba17 Ln16 Zn8 Pt4 O57-Typ mit Ln= Dy, Ho, Er, Y
;
_journal_name_full
;
Zeitschrift fuer Naturforschung, Teil B. Anorganische Chemie,
Organische Chemie (42,1987-)
;
_journal_page_first 1067
_journal_page_last 1071
_journal_volume 52
_journal_year 1997
_chemical_formula_structural 'Ba17 Ho16 Zn8 Pt4 O57'
_chemical_formula_sum 'Ba17 Ho16 O57 Pt4 Zn8'
_chemical_name_systematic
;
Barium dysprosium zinc platinum oxide (17/16/8/4/57)
;
_space_group_IT_number 87
_symmetry_cell_setting tetragonal
_symmetry_Int_Tables_number 87
_symmetry_space_group_name_Hall '-I 4'
_symmetry_space_group_name_H-M 'I 4/m'
_cell_angle_alpha 90
_cell_angle_beta 90
_cell_angle_gamma 90
_cell_formula_units_Z 2
_cell_length_a 22.84029(100)
_cell_length_b 22.84029(100)
_cell_length_c 5.722(1)
_cell_volume 2985.0
_refine_ls_R_factor_all 0.039
_cod_database_code 2002842

loop_
_symmetry_equiv_pos_as_xyz
x,y,z
-x,-y,z
-y,x,z
y,-x,z
-x,-y,-z
x,y,-z
y,-x,-z
-y,x,-z
1/2+x,1/2+y,1/2+z
1/2-x,1/2-y,1/2+z
1/2-y,1/2+x,1/2+z
1/2+y,1/2-x,1/2+z
1/2-x,1/2-y,1/2-z
1/2+x,1/2+y,1/2-z
1/2+y,1/2-x,1/2-z
1/2-y,1/2+x,1/2-z

loop_
_atom_site_aniso_label
_atom_site_aniso_U_11
_atom_site_aniso_U_12
_atom_site_aniso_U_13
_atom_site_aniso_U_22
_atom_site_aniso_U_23
_atom_site_aniso_U_33
Pt1 0.0062(3) -0.0009(2) 0. 0.0060(3) 0. 0.0041(3)
Ho1 0.0050(3) -0.0001(2) 0. 0.0068(3) 0. 0.0050(4)
Ho2 0.0055(3) -0.0001(2) 0. 0.0059(3) 0. 0.0040(4)
Ho3 0.0065(3) 0.0001(2) 0. 0.0055(3) 0. 0.0048(4)
Ho4 0.0064(3) .0000(2) 0. 0.0065(3) 0. 0.0047(4)
Ba1 0.0101(5) 0. 0. 0.0101(5) 0. 0.0057(10)
Ba2 0.0091(4) -0.0002(3) 0. 0.0096(4) 0. 0.0072(5)
Ba3 0.0104(5) -0.0021(3) 0. 0.0096(5) 0. 0.0095(5)
Ba4 0.0076(4) 0.0005(3) 0. 0.0079(4) 0. 0.0075(5)
Ba5 0.0112(5) 0.0025(3) 0. 0.0097(5) 0. 0.0074(5)
Zn1 0.0091(9) 0.0017(7) 0. 0.0071(8) 0. 0.0072(10)
Zn2 0.0075(8) 0.0009(6) 0. 0.0060(8) 0. 0.0058(10)
O1 0.006(6) 0. 0. 0.006(6) 0. 0.027(17)
O2 0.011(6) 0.004(5) 0. 0.011(6) 0. 0.029(9)
O3 0.021(7) 0.005(5) 0. .000(5) 0. 0.019(8)
O4 0.009(6) -0.001(5) 0. 0.010(6) 0. 0.016(7)
O5 0.017(6) -0.011(5) 0. 0.008(5) 0. 0.012(7)
O6 0.006(3) 0.002(3) 0.002(3) 0.012(4) 0.006(3) 0.006(5)
O7 0.007(3) -0.002(3) 0.004(3) 0.009(4) -0.003(3) .000(4)
O8 0.019(4) -0.001(3) -0.006(4) 0.004(3) 0.005(3) 0.010(5)
O9 0.005(3) 0.002(3) 0.003(4) 0.012(4) 0.001(4) 0.017(5)
O10 0.011(4) -0.001(3) 0.007(3) 0.011(4) .000(3) 0.003(4)

loop_
_atom_site_label
_atom_site_type_symbol
_atom_site_symmetry_multiplicity
_atom_site_Wyckoff_symbol
_atom_site_fract_x
_atom_site_fract_y
_atom_site_fract_z
_atom_site_occupancy
_atom_site_attached_hydrogens
_atom_site_calc_flag
Pt1 Pt4+ 8 h 0.35590(3) 0.08298(3) 0.5 1. 0 d
Ho1 Ho3+ 8 h 0.40008(3) 0.48765(3) 0. 1. 0 d
Ho2 Ho3+ 8 h 0.24963(3) 0.00664(3) 0.5 1. 0 d
Ho3 Ho3+ 8 h 0.44711(3) 0.32763(3) 0.5 1. 0 d
Ho4 Ho3+ 8 h 0.45036(3) 0.17378(3) 0.5 1. 0 d
Ba1 Ba2+ 2 a 0. 0. 0. 1. 0 d
Ba2 Ba2+ 8 h 0.38797(5) -0.22424(5) 0.5 1. 0 d
Ba3 Ba2+ 8 h 0.34193(5) 0.34967(5) 0. 1. 0 d
Ba4 Ba2+ 8 h 0.18943(4) 0.26813(4) 0. 1. 0 d
Ba5 Ba2+ 8 h 0.44167(5) 0.06729(5) 0. 1. 0 d
Zn1 Zn2+ 8 h 0.28881(9) -0.12141(9) -0.5 1. 0 d
Zn2 Zn2+ 8 h 0.36639(9) 0.42409(8) 0.5 1. 0 d
O1 O2- 2 b 0. 0. 0.5 1. 0 d
O2 O2- 8 h 0.4442(6) 0.0646(6) 0.5 1. 0 d
O3 O2- 8 h 0.3387(6) 0.3425(5) 0.5 1. 0 d
O4 O2- 8 h 0.2693(5) 0.1088(6) 0.5 1. 0 d
O5 O2- 8 h 0.2606(6) -0.2030(5) -0.5 1. 0 d
O6 O2- 16 i 0.3237(3) 0.4714(4) 0.2548(16) 1. 0 d
O7 O2- 16 i 0.3765(3) 0.1436(3) 0.7461(16) 1. 0 d
O8 O2- 16 i 0.3338(4) 0.0224(3) 0.7427(17) 1. 0 d
O9 O2- 16 i 0.2475(3) -0.0721(4) -0.2490(18) 1. 0 d
O10 O2- 16 i 0.4344(3) 0.4101(4) 0.2501(15) 1. 0 d

loop_
_atom_type_symbol
_atom_type_oxidation_number
Pt4+ 4.000
Ho3+ 3.000
Ba2+ 2.000
Zn2+ 2.000
O2- -2.000
